data_7214226
loop_
_publ_author_name
'Wang, Yan-Ning'
'Li, Guang-Hua'
'Yang, Qing-Feng'
'Yu, Jie-Hui'
'Xu, Ji-Qing'

_publ_section_title
;
 New Zn2+ coordination polymers with mixed triazolate/tetrazolate and
 acylhydrazidate as linkers
;
_journal_issue 13
_journal_name_full CrystEngComm
_journal_page_first 2692
_journal_paper_doi 10.1039/c3ce42426j
_journal_volume 16
_journal_year 2014
_chemical_formula_sum 'C36 H24 N14 O10 Zn5'
_chemical_formula_weight 1139.54
_chemical_name_systematic
; 
 ? 
;
_space_group_IT_number 2
_symmetry_cell_setting triclinic
_symmetry_space_group_name_Hall '-P 1'
_symmetry_space_group_name_H-M 'P -1'
_atom_sites_solution_hydrogens geom
_atom_sites_solution_primary direct
_atom_sites_solution_secondary difmap
_audit_creation_method SHELXL-97
_cell_angle_alpha 102.799(5)
_cell_angle_beta 97.934(5)
_cell_angle_gamma 98.974(5)
_cell_formula_units_Z 1
_cell_length_a 7.6058(6)
_cell_length_b 10.2154(7)
_cell_length_c 12.2851(12)
_cell_measurement_temperature 293(2)
_cell_volume 904.52(13)
_computing_cell_refinement Process-auto
_computing_data_collection Process-auto
_computing_data_reduction Process-auto
_computing_structure_refinement 'SHELXL-97 (Sheldrick, 1997)'
_computing_structure_solution 'SHELXS-97 (Sheldrick, 1990)'
_diffrn_ambient_temperature 293(2)
_diffrn_detector_area_resol_mean 10.0
_diffrn_measured_fraction_theta_full 0.989
_diffrn_measured_fraction_theta_max 0.989
_diffrn_measurement_device_type 'Rigaku RAXIS-RAPID'
_diffrn_measurement_method omega-scan
_diffrn_radiation_monochromator graphite
_diffrn_radiation_source 'fine-focus sealed tube'
_diffrn_radiation_type MoK\a
_diffrn_radiation_wavelength 0.71073
_diffrn_reflns_av_R_equivalents 0.0249
_diffrn_reflns_av_sigmaI/netI 0.0256
_diffrn_reflns_limit_h_max 9
_diffrn_reflns_limit_h_min -9
_diffrn_reflns_limit_k_max 12
_diffrn_reflns_limit_k_min -11
_diffrn_reflns_limit_l_max 10
_diffrn_reflns_limit_l_min -14
_diffrn_reflns_number 5047
_diffrn_reflns_theta_full 25.02
_diffrn_reflns_theta_max 25.02
_diffrn_reflns_theta_min 1.73
_diffrn_standards_decay_% 0
_diffrn_standards_interval_count 0
_diffrn_standards_interval_time 0
_diffrn_standards_number 0
_exptl_absorpt_coefficient_mu 3.353
_exptl_absorpt_correction_T_max 0.715
_exptl_absorpt_correction_T_min 0.698
_exptl_absorpt_correction_type empirical
_exptl_absorpt_process_details Process-auto
_exptl_crystal_colour colorless
_exptl_crystal_density_diffrn 2.092
_exptl_crystal_density_method 'not measured'
_exptl_crystal_description columnar
_exptl_crystal_F_000 568
_exptl_crystal_size_max 0.11
_exptl_crystal_size_mid 0.10
_exptl_crystal_size_min 0.10
_refine_diff_density_max 0.549
_refine_diff_density_min -0.568
_refine_diff_density_rms 0.122
_refine_ls_extinction_method none
_refine_ls_goodness_of_fit_ref 1.183
_refine_ls_hydrogen_treatment mixed
_refine_ls_matrix_type full
_refine_ls_number_parameters 299
_refine_ls_number_reflns 3140
_refine_ls_number_restraints 0
_refine_ls_restrained_S_all 1.183
_refine_ls_R_factor_all 0.0395
_refine_ls_R_factor_gt 0.0373
_refine_ls_shift/su_max 0.000
_refine_ls_shift/su_mean 0.000
_refine_ls_structure_factor_coef Fsqd
_refine_ls_weighting_details 'calc w=1/[\s^2^(Fo^2^)+(0.0550P)^2^+5.8277P] where P=(Fo^2^+2Fc^2^)/3'
_refine_ls_weighting_scheme calc
_refine_ls_wR_factor_gt 0.1299
_refine_ls_wR_factor_ref 0.1310
_reflns_number_gt 2930
_reflns_number_total 3140
_reflns_threshold_expression >2sigma(I)
_cod_data_source_file c3ce42426j2.cif
_cod_data_source_block 1
_cod_original_sg_symbol_H-M p-1
_cod_database_code 7214226

loop_
_symmetry_equiv_pos_as_xyz
'x, y, z'
'-x, -y, -z'

loop_
_atom_site_label
_atom_site_type_symbol
_atom_site_fract_x
_atom_site_fract_y
_atom_site_fract_z
_atom_site_U_iso_or_equiv
_atom_site_adp_type
_atom_site_occupancy
_atom_site_symmetry_multiplicity
_atom_site_calc_flag
_atom_site_refinement_flags
Zn1 Zn -0.5000 -0.5000 -0.5000 0.0275(3) Uani 1 2 d S
Zn2 Zn -0.56441(8) -0.84077(6) -0.57600(5) 0.0166(2) Uani 1 1 d .
Zn3 Zn -0.84992(8) -0.68160(6) -0.70965(5) 0.0180(2) Uani 1 1 d .
O1 O -0.2450(6) -0.4544(4) -0.2189(4) 0.0281(10) Uani 1 1 d .
O2 O -0.5671(5) -0.9834(4) -0.3874(3) 0.0202(8) Uani 1 1 d .
O3 O -0.8660(6) -0.8752(4) -0.7917(3) 0.0230(9) Uani 1 1 d .
O4 O -1.0318(6) -1.2507(4) -0.5600(4) 0.0297(10) Uani 1 1 d .
O5 O -0.6993(5) -0.6651(4) -0.5639(3) 0.0178(8) Uani 1 1 d .
N1 N -0.4050(6) -0.6291(4) -0.3672(4) 0.0194(10) Uani 1 1 d .
N2 N -0.4815(6) -0.7697(4) -0.4079(4) 0.0170(9) Uani 1 1 d .
N3 N -0.8101(6) -0.9640(4) -0.6401(4) 0.0179(10) Uani 1 1 d .
N4 N -0.8610(6) -1.0634(5) -0.5834(4) 0.0181(10) Uani 1 1 d .
H4A H -0.7999 -1.0537 -0.5168 0.022 Uiso 1 1 calc R
N5 N -1.1053(6) -0.6758(5) -0.6855(4) 0.0199(10) Uani 1 1 d .
N6 N -1.3312(6) -0.6017(5) -0.6085(4) 0.0201(10) Uani 1 1 d .
N7 N -1.3744(6) -0.7436(4) -0.6453(4) 0.0190(10) Uani 1 1 d .
C1 C -0.2211(9) -0.7104(7) 0.0003(5) 0.0328(15) Uani 1 1 d .
H1A H -0.1613 -0.6776 0.0751 0.039 Uiso 1 1 calc R
C2 C -0.3138(9) -0.8465(7) -0.0383(6) 0.0310(14) Uani 1 1 d .
H2A H -0.3167 -0.9031 0.0114 0.037 Uiso 1 1 calc R
C3 C -0.4005(8) -0.8969(6) -0.1494(5) 0.0224(12) Uani 1 1 d .
H3A H -0.4607 -0.9876 -0.1748 0.027 Uiso 1 1 calc R
C4 C -0.3978(8) -0.8109(6) -0.2246(5) 0.0192(11) Uani 1 1 d .
C5 C -0.3085(8) -0.6747(6) -0.1852(5) 0.0197(11) Uani 1 1 d .
C6 C -0.2183(9) -0.6251(6) -0.0723(5) 0.0271(13) Uani 1 1 d .
H6A H -0.1567 -0.5348 -0.0465 0.033 Uiso 1 1 calc R
C7 C -0.3186(7) -0.5840(5) -0.2621(5) 0.0180(11) Uani 1 1 d .
C8 C -0.4849(7) -0.8575(5) -0.3423(5) 0.0181(11) Uani 1 1 d .
C9 C -1.2182(8) -1.3092(6) -0.7932(6) 0.0292(14) Uani 1 1 d .
H9A H -1.2514 -1.3742 -0.7538 0.035 Uiso 1 1 calc R
C10 C -1.2961(9) -1.3286(7) -0.9048(6) 0.0344(16) Uani 1 1 d .
H10A H -1.3805 -1.4079 -0.9410 0.041 Uiso 1 1 calc R
C11 C -1.2497(9) -1.2308(7) -0.9637(6) 0.0333(15) Uani 1 1 d .
H11A H -1.3020 -1.2452 -1.0395 0.040 Uiso 1 1 calc R
C12 C -1.1259(8) -1.1123(7) -0.9100(5) 0.0272(13) Uani 1 1 d .
H12A H -1.0973 -1.0460 -0.9492 0.033 Uiso 1 1 calc R
C13 C -1.0438(7) -1.0915(5) -0.7973(5) 0.0196(12) Uani 1 1 d .
C14 C -1.0891(8) -1.1913(6) -0.7392(5) 0.0214(12) Uani 1 1 d .
C15 C -0.9030(7) -0.9706(5) -0.7408(5) 0.0178(11) Uani 1 1 d .
C16 C -0.9958(8) -1.1730(6) -0.6219(5) 0.0218(12) Uani 1 1 d .
C17 C -1.1706(8) -0.5666(6) -0.6319(5) 0.0197(12) Uani 1 1 d .
H17A H -1.1075 -0.4767 -0.6139 0.024 Uiso 1 1 calc R
C18 C -1.2374(8) -0.7830(6) -0.6909(5) 0.0211(12) Uani 1 1 d .
H18A H -1.2327 -0.8737 -0.7227 0.025 Uiso 1 1 calc R
H0 H -0.760(14) -0.681(10) -0.514(9) 0.07(3) Uiso 1 1 d .

loop_
_atom_site_aniso_label
_atom_site_aniso_U_11
_atom_site_aniso_U_22
_atom_site_aniso_U_33
_atom_site_aniso_U_23
_atom_site_aniso_U_13
_atom_site_aniso_U_12
Zn1 0.0193(5) 0.0149(5) 0.0407(6) -0.0071(4) 0.0097(4) -0.0026(4)
Zn2 0.0164(3) 0.0118(3) 0.0193(3) 0.0029(2) 0.0019(2) -0.0019(2)
Zn3 0.0170(4) 0.0144(3) 0.0221(4) 0.0052(3) 0.0032(3) 0.0013(2)
O1 0.042(3) 0.015(2) 0.022(2) 0.0044(17) 0.0039(18) -0.0082(18)
O2 0.020(2) 0.0107(18) 0.027(2) 0.0027(16) 0.0027(16) -0.0007(15)
O3 0.032(2) 0.0120(19) 0.025(2) 0.0049(16) 0.0065(17) 0.0015(16)
O4 0.035(2) 0.019(2) 0.033(2) 0.0114(18) 0.0035(19) -0.0071(18)
O5 0.017(2) 0.0138(19) 0.023(2) 0.0053(16) 0.0039(16) 0.0017(15)
N1 0.022(2) 0.010(2) 0.024(3) 0.0030(18) 0.003(2) -0.0008(18)
N2 0.021(2) 0.009(2) 0.020(2) 0.0020(18) 0.0029(19) 0.0017(18)
N3 0.019(2) 0.012(2) 0.022(2) 0.0047(18) 0.0057(19) -0.0004(18)
N4 0.017(2) 0.016(2) 0.021(2) 0.0080(19) 0.0028(19) -0.0020(18)
N5 0.015(2) 0.017(2) 0.029(3) 0.007(2) 0.0048(19) 0.0031(18)
N6 0.020(2) 0.010(2) 0.029(3) 0.0029(19) 0.008(2) 0.0006(18)
N7 0.021(2) 0.007(2) 0.027(3) 0.0022(18) 0.006(2) 0.0005(18)
C1 0.042(4) 0.034(4) 0.019(3) 0.005(3) -0.004(3) 0.008(3)
C2 0.039(4) 0.031(3) 0.027(3) 0.013(3) 0.005(3) 0.011(3)
C3 0.026(3) 0.018(3) 0.028(3) 0.010(2) 0.008(2) 0.007(2)
C4 0.020(3) 0.016(3) 0.023(3) 0.005(2) 0.007(2) 0.003(2)
C5 0.020(3) 0.017(3) 0.021(3) 0.003(2) 0.003(2) 0.003(2)
C6 0.031(3) 0.023(3) 0.024(3) 0.004(2) 0.001(3) 0.001(3)
C7 0.018(3) 0.013(3) 0.021(3) 0.003(2) 0.005(2) 0.000(2)
C8 0.016(3) 0.015(3) 0.024(3) 0.005(2) 0.005(2) 0.002(2)
C9 0.020(3) 0.017(3) 0.046(4) 0.001(3) 0.008(3) -0.003(2)
C10 0.022(3) 0.026(3) 0.045(4) -0.007(3) 0.002(3) -0.001(3)
C11 0.029(3) 0.041(4) 0.023(3) -0.005(3) 0.002(3) 0.006(3)
C12 0.023(3) 0.030(3) 0.028(3) 0.006(3) 0.004(2) 0.005(3)
C13 0.015(3) 0.014(3) 0.029(3) 0.001(2) 0.003(2) 0.004(2)
C14 0.015(3) 0.015(3) 0.031(3) -0.001(2) 0.005(2) 0.003(2)
C15 0.016(3) 0.015(3) 0.022(3) 0.001(2) 0.007(2) 0.004(2)
C16 0.022(3) 0.014(3) 0.029(3) 0.004(2) 0.008(2) 0.002(2)
C17 0.021(3) 0.011(3) 0.026(3) 0.004(2) 0.005(2) 0.000(2)
C18 0.020(3) 0.014(3) 0.025(3) 0.002(2) 0.002(2) -0.001(2)

loop_
_atom_type_symbol
_atom_type_description
_atom_type_scat_dispersion_real
_atom_type_scat_dispersion_imag
_atom_type_scat_source
C C 0.0033 0.0016 'International Tables Vol C Tables 4.2.6.8 and 6.1.1.4'
H H 0.0000 0.0000 'International Tables Vol C Tables 4.2.6.8 and 6.1.1.4'
N N 0.0061 0.0033 'International Tables Vol C Tables 4.2.6.8 and 6.1.1.4'
O O 0.0106 0.0060 'International Tables Vol C Tables 4.2.6.8 and 6.1.1.4'
Zn Zn 0.2839 1.4301 'International Tables Vol C Tables 4.2.6.8 and 6.1.1.4'

loop_
_geom_angle_atom_site_label_1
_geom_angle_atom_site_label_2
_geom_angle_atom_site_label_3
_geom_angle
_geom_angle_site_symmetry_1
_geom_angle_site_symmetry_3
O5 Zn1 O5 180.00(17) 2_444 .
O5 Zn1 N6 88.38(17) 2_444 2_344
O5 Zn1 N6 91.62(17) . 2_344
O5 Zn1 N6 91.62(17) 2_444 1_655
O5 Zn1 N6 88.38(17) . 1_655
N6 Zn1 N6 180.000(1) 2_344 1_655
O5 Zn1 N1 96.22(16) 2_444 .
O5 Zn1 N1 83.78(16) . .
N6 Zn1 N1 93.63(17) 2_344 .
N6 Zn1 N1 86.37(17) 1_655 .
O5 Zn1 N1 83.78(16) 2_444 2_444
O5 Zn1 N1 96.22(16) . 2_444
N6 Zn1 N1 86.37(17) 2_344 2_444
N6 Zn1 N1 93.63(17) 1_655 2_444
N1 Zn1 N1 180.000(1) . 2_444
N2 Zn2 N7 104.95(19) . 1_655
N2 Zn2 N3 120.72(19) . .
N7 Zn2 N3 133.82(19) 1_655 .
N2 Zn2 O2 101.75(17) . 2_434
N7 Zn2 O2 86.57(17) 1_655 2_434
N3 Zn2 O2 90.36(17) . 2_434
N2 Zn2 O5 85.57(17) . .
N7 Zn2 O5 88.95(17) 1_655 .
N3 Zn2 O5 88.14(17) . .
O2 Zn2 O5 172.21(15) 2_434 .
O1 Zn3 O5 111.14(18) 2_444 .
O1 Zn3 O3 116.55(17) 2_444 .
O5 Zn3 O3 103.61(16) . .
O1 Zn3 N5 113.2(2) 2_444 .
O5 Zn3 N5 108.52(19) . .
O3 Zn3 N5 102.98(18) . .
C7 O1 Zn3 130.3(4) . 2_444
C8 O2 Zn2 125.6(3) . 2_434
C15 O3 Zn3 119.4(3) . .
Zn3 O5 Zn1 118.8(2) . .
Zn3 O5 Zn2 108.98(18) . .
Zn1 O5 Zn2 105.08(17) . .
C7 N1 N2 118.7(4) . .
C7 N1 Zn1 128.9(4) . .
N2 N1 Zn1 111.6(3) . .
C8 N2 N1 123.4(5) . .
C8 N2 Zn2 119.3(4) . .
N1 N2 Zn2 117.1(3) . .
C15 N3 N4 119.4(5) . .
C15 N3 Zn2 123.3(4) . .
N4 N3 Zn2 116.0(3) . .
C16 N4 N3 126.7(5) . .
C18 N5 C17 102.9(5) . .
C18 N5 Zn3 127.2(4) . .
C17 N5 Zn3 127.8(4) . .
C17 N6 N7 105.6(4) . .
C17 N6 Zn1 135.0(4) . 1_455
N7 N6 Zn1 117.7(3) . 1_455
C18 N7 N6 106.7(4) . .
C18 N7 Zn2 132.2(4) . 1_455
N6 N7 Zn2 117.0(3) . 1_455
C6 C1 C2 120.2(6) . .
C3 C2 C1 120.5(6) . .
C2 C3 C4 119.9(6) . .
C5 C4 C3 119.5(5) . .
C5 C4 C8 117.8(5) . .
C3 C4 C8 122.7(5) . .
C4 C5 C6 120.1(5) . .
C4 C5 C7 118.8(5) . .
C6 C5 C7 121.1(5) . .
C1 C6 C5 119.9(6) . .
N1 C7 O1 121.8(5) . .
N1 C7 C5 121.4(5) . .
O1 C7 C5 116.7(5) . .
O2 C8 N2 118.2(5) . .
O2 C8 C4 122.3(5) . .
N2 C8 C4 119.5(5) . .
C10 C9 C14 119.8(6) . .
C9 C10 C11 120.5(6) . .
C12 C11 C10 120.1(6) . .
C11 C12 C13 120.3(6) . .
C12 C13 C14 119.3(5) . .
C12 C13 C15 121.3(5) . .
C14 C13 C15 119.4(5) . .
C13 C14 C9 120.0(6) . .
C13 C14 C16 119.5(5) . .
C9 C14 C16 120.5(6) . .
O3 C15 N3 120.6(5) . .
O3 C15 C13 119.8(5) . .
N3 C15 C13 119.5(5) . .
O4 C16 N4 119.9(6) . .
O4 C16 C14 125.1(5) . .
N4 C16 C14 115.1(5) . .
N6 C17 N5 112.8(5) . .
N7 C18 N5 111.9(5) . .

loop_
_geom_bond_atom_site_label_1
_geom_bond_atom_site_label_2
_geom_bond_distance
_geom_bond_site_symmetry_2
Zn1 O5 2.011(4) 2_444
Zn1 O5 2.011(4) .
Zn1 N6 2.186(5) 2_344
Zn1 N6 2.186(5) 1_655
Zn1 N1 2.418(5) .
Zn1 N1 2.418(5) 2_444
Zn2 N2 2.006(5) .
Zn2 N7 2.016(5) 1_655
Zn2 N3 2.029(5) .
Zn2 O2 2.180(4) 2_434
Zn2 O5 2.190(4) .
Zn3 O1 1.904(4) 2_444
Zn3 O5 1.946(4) .
Zn3 O3 1.987(4) .
Zn3 N5 2.012(5) .
O1 C7 1.313(7) .
O1 Zn3 1.904(4) 2_444
O2 C8 1.300(7) .
O2 Zn2 2.180(4) 2_434
O3 C15 1.286(7) .
O4 C16 1.241(7) .
N1 C7 1.311(7) .
N1 N2 1.411(6) .
N2 C8 1.332(7) .
N3 C15 1.319(8) .
N3 N4 1.390(6) .
N4 C16 1.342(7) .
N5 C18 1.349(7) .
N5 C17 1.366(7) .
N6 C17 1.307(8) .
N6 N7 1.391(6) .
N6 Zn1 2.186(5) 1_455
N7 C18 1.324(8) .
N7 Zn2 2.016(5) 1_455
C1 C6 1.378(9) .
C1 C2 1.401(10) .
C2 C3 1.377(9) .
C3 C4 1.409(8) .
C4 C5 1.395(8) .
C4 C8 1.445(8) .
C5 C6 1.403(8) .
C5 C7 1.465(8) .
C9 C10 1.373(10) .
C9 C14 1.397(8) .
C10 C11 1.389(10) .
C11 C12 1.381(9) .
C12 C13 1.393(9) .
C13 C14 1.397(8) .
C13 C15 1.469(8) .
C14 C16 1.473(9) .
